data_4088543
loop_
_publ_author_name
'Cabeza, Javier A.'
'Garc\'ia-\'Alvarez, Pablo'
'Gobetto, Roberto'
'Gonz\'alez-\'Alvarez, Laura'
'Nervi, Carlo'
'P\'erez-Carre\~no, Enrique'
'Polo, Diego'

_publ_section_title
;
 [MnBrL(CO)4] (L = Amidinatogermylene): Reductive Dimerization, Carbonyl
 Substitution, and Hydrolysis Reactions
;
_journal_issue 11
_journal_name_full Organometallics
_journal_page_first 1761
_journal_paper_doi 10.1021/acs.organomet.6b00168
_journal_volume 35
_journal_year 2016
_chemical_formula_moiety '0.5(C37 H56 Br Ge2 Mn N4 O3)'
_chemical_formula_sum 'C18.5 H28 Br0.5 Ge Mn0.5 N2 O1.5'
_chemical_formula_weight 442.44
_space_group_crystal_system monoclinic
_space_group_IT_number 14
_space_group_name_Hall '-P 2ybc'
_space_group_name_H-M_alt 'P 1 21/c 1'
_atom_sites_solution_hydrogens geom
_audit_creation_method SHELXL-2014
_cell_angle_alpha 90
_cell_angle_beta 111.440(2)
_cell_angle_gamma 90
_cell_formula_units_Z 4
_cell_length_a 10.4964(2)
_cell_length_b 17.1705(3)
_cell_length_c 12.3471(2)
_cell_measurement_reflns_used 4847
_cell_measurement_temperature 123(2)
_cell_measurement_theta_max 69.1990
_cell_measurement_theta_min 4.5140
_cell_volume 2071.31(7)
_computing_cell_refinement
;
CrysAlisPro, Agilent Technologies,
Version 1.171.36.24 (release 03-12-2012 CrysAlis171 .NET)
(compiled Dec  3 2012,18:21:49)
;
_computing_data_collection
;
CrysAlisPro, Agilent Technologies,
Version 1.171.36.24 (release 03-12-2012 CrysAlis171 .NET)
(compiled Dec  3 2012,18:21:49)
;
_computing_data_reduction
;
CrysAlisPro, Agilent Technologies,
Version 1.171.36.24 (release 03-12-2012 CrysAlis171 .NET)
(compiled Dec  3 2012,18:21:49)
;
_computing_molecular_graphics 'X-SEED (Barbour, 1999)'
_computing_publication_material 'SHELXL-2014 (Sheldrick, 2014)'
_computing_structure_refinement 'SHELXL-2014 (Sheldrick, 2014)'
_computing_structure_solution 'SIR-97 (Giacovazzo, 1999)'
_diffrn_ambient_temperature 123(2)
_diffrn_measured_fraction_theta_full 0.992
_diffrn_measured_fraction_theta_max 0.979
_diffrn_measurement_device_type 'Xcalibur, Onyx, Nova'
_diffrn_radiation_type CuK\a
_diffrn_radiation_wavelength 1.5418
_diffrn_reflns_av_R_equivalents 0.0273
_diffrn_reflns_av_unetI/netI 0.0364
_diffrn_reflns_Laue_measured_fraction_full 0.992
_diffrn_reflns_Laue_measured_fraction_max 0.979
_diffrn_reflns_limit_h_max 9
_diffrn_reflns_limit_h_min -12
_diffrn_reflns_limit_k_max 20
_diffrn_reflns_limit_k_min -15
_diffrn_reflns_limit_l_max 14
_diffrn_reflns_limit_l_min -14
_diffrn_reflns_number 8074
_diffrn_reflns_point_group_measured_fraction_full 0.992
_diffrn_reflns_point_group_measured_fraction_max 0.979
_diffrn_reflns_theta_full 67.680
_diffrn_reflns_theta_max 69.326
_diffrn_reflns_theta_min 4.526
_diffrn_source 'Nova (Cu) X-ray Source'
_exptl_absorpt_coefficient_mu 5.576
_exptl_absorpt_correction_T_max 1.00000
_exptl_absorpt_correction_T_min 0.93166
_exptl_absorpt_correction_type multi-scan
_exptl_absorpt_process_details
;
CrysAlisPro, Agilent Technologies,
Version 1.171.36.24 (release 03-12-2012 CrysAlis171 .NET)
(compiled Dec  3 2012,18:21:49)
Empirical absorption correction using spherical harmonics,
 implemented in SCALE3 ABSPACK scaling algorithm.
;
_exptl_crystal_colour yellow
_exptl_crystal_density_diffrn 1.419
_exptl_crystal_description fragment
_exptl_crystal_F_000 908
_exptl_crystal_size_max 0.1012
_exptl_crystal_size_mid 0.0932
_exptl_crystal_size_min 0.0287
_refine_diff_density_max 0.277
_refine_diff_density_min -0.279
_refine_diff_density_rms 0.053
_refine_ls_extinction_method none
_refine_ls_goodness_of_fit_ref 1.035
_refine_ls_hydrogen_treatment constr
_refine_ls_matrix_type full
_refine_ls_number_parameters 239
_refine_ls_number_reflns 3792
_refine_ls_number_restraints 0
_refine_ls_restrained_S_all 1.035
_refine_ls_R_factor_all 0.0288
_refine_ls_R_factor_gt 0.0241
_refine_ls_shift/su_max 0.000
_refine_ls_shift/su_mean 0.000
_refine_ls_structure_factor_coef Fsqd
_refine_ls_weighting_details 'w=1/[\s^2^(Fo^2^)+(0.0235P)^2^] where P=(Fo^2^+2Fc^2^)/3'
_refine_ls_weighting_scheme calc
_refine_ls_wR_factor_gt 0.0537
_refine_ls_wR_factor_ref 0.0565
_reflns_Friedel_coverage 0.000
_reflns_number_gt 3405
_reflns_number_total 3792
_reflns_threshold_expression 'I > 2\s(I)'
_cod_data_source_file om6b00168_si_003.cif
_cod_data_source_block 7
_cod_original_sg_symbol_H-M 'P 21/c'
_cod_original_formula_sum 'C18.50 H28 Br0.50 Ge Mn0.50 N2 O1.50'
_cod_database_code 4088543
_shelx_space_group_comment
;
The symmetry employed for this shelxl refinement is uniquely defined
by the following loop, which should always be used as a source of
symmetry information in preference to the above space-group names.
They are only intended as comments.
;
_shelxl_version_number 2014-3

loop_
_space_group_symop_operation_xyz
'x, y, z'
'-x, y+1/2, -z+1/2'
'-x, -y, -z'
'x, -y-1/2, z-1/2'

loop_
_atom_site_label
_atom_site_type_symbol
_atom_site_fract_x
_atom_site_fract_y
_atom_site_fract_z
_atom_site_U_iso_or_equiv
_atom_site_adp_type
_atom_site_occupancy
_atom_site_site_symmetry_order
_atom_site_calc_flag
_atom_site_refinement_flags_posn
_atom_site_refinement_flags_adp
_atom_site_refinement_flags_occupancy
_atom_site_disorder_assembly
_atom_site_disorder_group
C1 C 0.4409(2) -0.11394(14) 0.30817(18) 0.0378(5) Uani 1 1 d . . . . .
H1A H 0.4394 -0.0967 0.3833 0.057 Uiso 1 1 calc R U . . .
H1B H 0.5156 -0.1514 0.3211 0.057 Uiso 1 1 calc R U . . .
H1C H 0.3535 -0.1388 0.2631 0.057 Uiso 1 1 calc R U . . .
C2 C 0.46308(17) -0.04440(12) 0.24181(15) 0.0269(4) Uani 1 1 d . . . . .
H2 H 0.5533 -0.0205 0.2888 0.032 Uiso 1 1 calc R U . . .
C3 C 0.4686(2) -0.06944(15) 0.12572(18) 0.0408(5) Uani 1 1 d . . . . .
H3A H 0.3818 -0.0941 0.0787 0.061 Uiso 1 1 calc R U . . .
H3B H 0.5437 -0.1066 0.1389 0.061 Uiso 1 1 calc R U . . .
H3C H 0.4840 -0.0237 0.0846 0.061 Uiso 1 1 calc R U . . .
C4 C 0.37691(17) 0.09031(12) 0.23311(14) 0.0238(4) Uani 1 1 d . . . . .
C5 C 0.51093(17) 0.12910(12) 0.25462(15) 0.0272(4) Uani 1 1 d . . . . .
C6 C 0.5879(2) 0.15703(14) 0.36472(17) 0.0364(5) Uani 1 1 d . . . . .
H6 H 0.5557 0.1507 0.4268 0.044 Uiso 1 1 calc R U . . .
C7 C 0.7112(2) 0.19400(15) 0.3840(2) 0.0431(5) Uani 1 1 d . . . . .
H7 H 0.7634 0.2134 0.4593 0.052 Uiso 1 1 calc R U . . .
C8 C 0.7585(2) 0.20270(15) 0.2945(2) 0.0452(6) Uani 1 1 d . . . . .
H8 H 0.8434 0.2281 0.3081 0.054 Uiso 1 1 calc R U . . .
C9 C 0.6834(2) 0.17484(17) 0.1856(2) 0.0497(6) Uani 1 1 d . . . . .
H9 H 0.7166 0.1808 0.1241 0.060 Uiso 1 1 calc R U . . .
C10 C 0.5594(2) 0.13804(16) 0.16514(19) 0.0412(5) Uani 1 1 d . . . . .
H10 H 0.5076 0.1189 0.0896 0.049 Uiso 1 1 calc R U . . .
C11 C 0.2471(2) 0.21288(13) 0.21030(17) 0.0343(4) Uani 1 1 d . . . . .
H11 H 0.3360 0.2360 0.2622 0.041 Uiso 1 1 calc R U . . .
C12 C 0.1371(3) 0.23943(17) 0.2547(2) 0.0486(6) Uani 1 1 d . . . . .
H12A H 0.0487 0.2177 0.2052 0.073 Uiso 1 1 calc R U . . .
H12B H 0.1319 0.2964 0.2526 0.073 Uiso 1 1 calc R U . . .
H12C H 0.1598 0.2213 0.3348 0.073 Uiso 1 1 calc R U . . .
C13 C 0.2187(2) 0.24239(16) 0.0871(2) 0.0441(5) Uani 1 1 d . . . . .
H13A H 0.2934 0.2265 0.0621 0.066 Uiso 1 1 calc R U . . .
H13B H 0.2121 0.2993 0.0859 0.066 Uiso 1 1 calc R U . . .
H13C H 0.1323 0.2203 0.0341 0.066 Uiso 1 1 calc R U . . .
C14 C 0.12860(19) 0.00748(14) 0.33867(15) 0.0312(4) Uani 1 1 d . . . . .
C15 C 0.2502(2) 0.03380(16) 0.44492(15) 0.0378(5) Uani 1 1 d . . . . .
H15A H 0.2643 0.0899 0.4397 0.057 Uiso 1 1 calc R U . . .
H15B H 0.3326 0.0057 0.4476 0.057 Uiso 1 1 calc R U . . .
H15C H 0.2318 0.0227 0.5157 0.057 Uiso 1 1 calc R U . . .
C16 C 0.1034(2) -0.07903(16) 0.34354(17) 0.0398(5) Uani 1 1 d . . . . .
H16A H 0.1866 -0.1077 0.3501 0.060 Uiso 1 1 calc R U . . .
H16B H 0.0284 -0.0950 0.2724 0.060 Uiso 1 1 calc R U . . .
H16C H 0.0790 -0.0904 0.4113 0.060 Uiso 1 1 calc R U . . .
C17 C 0.0002(2) 0.05255(17) 0.33284(17) 0.0424(6) Uani 1 1 d . . . . .
H17A H -0.0224 0.0399 0.4011 0.064 Uiso 1 1 calc R U . . .
H17B H -0.0764 0.0379 0.2620 0.064 Uiso 1 1 calc R U . . .
H17C H 0.0173 0.1086 0.3317 0.064 Uiso 1 1 calc R U . . .
C101 C -0.13122(18) -0.04032(13) 0.04994(15) 0.0283(4) Uani 1 1 d . . . . .
Ge1 Ge 0.15525(2) 0.02878(2) 0.18836(2) 0.02154(7) Uani 1 1 d . . . . .
Mn1 Mn 0.0000 0.0000 0.0000 0.02123(10) Uani 1 2 d S . P . .
N1 N 0.35629(14) 0.01441(10) 0.22657(12) 0.0236(3) Uani 1 1 d . . . . .
N2 N 0.26120(14) 0.12835(10) 0.21804(12) 0.0266(3) Uani 1 1 d . . . . .
O101 O -0.21588(14) -0.06591(11) 0.07634(12) 0.0424(4) Uani 1 1 d . . . . .
Br1 Br -0.10419(11) 0.13080(7) -0.01688(10) 0.0348(3) Uani 0.5 1 d . . P A 1
C102 C -0.0757(7) 0.0953(5) -0.0065(6) 0.0351(17) Uani 0.5 1 d . . P A 2
O102 O -0.1217(10) 0.1563(5) -0.0088(9) 0.048(2) Uani 0.5 1 d . . P A 2

loop_
_atom_site_aniso_label
_atom_site_aniso_U_11
_atom_site_aniso_U_22
_atom_site_aniso_U_33
_atom_site_aniso_U_23
_atom_site_aniso_U_13
_atom_site_aniso_U_12
C1 0.0421(10) 0.0286(12) 0.0415(10) 0.0080(9) 0.0138(9) 0.0095(9)
C2 0.0211(8) 0.0260(11) 0.0295(8) 0.0007(8) 0.0045(7) 0.0023(7)
C3 0.0435(11) 0.0404(14) 0.0418(11) -0.0010(10) 0.0198(9) 0.0096(10)
C4 0.0253(8) 0.0245(10) 0.0193(7) -0.0008(7) 0.0053(6) -0.0010(7)
C5 0.0249(8) 0.0233(11) 0.0306(9) -0.0017(8) 0.0070(7) -0.0022(7)
C6 0.0402(10) 0.0318(12) 0.0302(9) 0.0035(9) 0.0044(8) -0.0077(9)
C7 0.0366(10) 0.0299(13) 0.0464(11) 0.0024(10) -0.0042(9) -0.0080(9)
C8 0.0264(9) 0.0268(12) 0.0797(16) -0.0054(12) 0.0165(10) -0.0036(8)
C9 0.0472(12) 0.0451(16) 0.0712(15) -0.0178(13) 0.0386(12) -0.0131(11)
C10 0.0411(11) 0.0438(15) 0.0443(11) -0.0147(10) 0.0225(9) -0.0116(10)
C11 0.0365(9) 0.0225(11) 0.0369(10) -0.0021(9) 0.0050(8) 0.0009(8)
C12 0.0585(13) 0.0360(14) 0.0506(12) -0.0044(11) 0.0189(11) 0.0154(11)
C13 0.0476(11) 0.0332(13) 0.0481(12) 0.0117(10) 0.0135(10) 0.0018(10)
C14 0.0298(9) 0.0430(14) 0.0212(8) 0.0024(8) 0.0100(7) 0.0019(8)
C15 0.0400(10) 0.0494(15) 0.0215(8) -0.0026(9) 0.0084(8) -0.0004(10)
C16 0.0417(10) 0.0478(15) 0.0305(9) 0.0077(9) 0.0137(8) -0.0048(10)
C17 0.0375(10) 0.0622(18) 0.0323(10) 0.0019(10) 0.0183(8) 0.0082(11)
C101 0.0259(8) 0.0326(12) 0.0224(8) 0.0000(8) 0.0041(7) 0.0010(8)
Ge1 0.02082(10) 0.02374(13) 0.01804(10) 0.00030(8) 0.00472(7) 0.00056(8)
Mn1 0.02006(18) 0.0236(2) 0.01782(18) 0.00125(15) 0.00434(14) -0.00009(16)
N1 0.0208(6) 0.0245(9) 0.0238(7) 0.0000(6) 0.0060(6) 0.0007(6)
N2 0.0271(7) 0.0228(9) 0.0268(7) -0.0026(6) 0.0062(6) 0.0002(6)
O101 0.0326(7) 0.0568(12) 0.0403(7) 0.0047(7) 0.0163(6) -0.0093(7)
Br1 0.0283(4) 0.0269(8) 0.0432(4) -0.0012(5) 0.0060(3) 0.0032(5)
C102 0.030(3) 0.043(5) 0.030(3) 0.003(3) 0.008(2) -0.010(3)
O102 0.049(3) 0.031(5) 0.057(3) 0.000(3) 0.010(2) 0.003(3)

loop_
_atom_type_symbol
_atom_type_description
_atom_type_scat_dispersion_real
_atom_type_scat_dispersion_imag
_atom_type_scat_source
C C 0.0181 0.0091 'International Tables Vol C Tables 4.2.6.8 and 6.1.1.4'
H H 0.0000 0.0000 'International Tables Vol C Tables 4.2.6.8 and 6.1.1.4'
Br Br -0.6763 1.2805 'International Tables Vol C Tables 4.2.6.8 and 6.1.1.4'
Ge Ge -1.0885 0.8855 'International Tables Vol C Tables 4.2.6.8 and 6.1.1.4'
Mn Mn -0.5299 2.8052 'International Tables Vol C Tables 4.2.6.8 and 6.1.1.4'
N N 0.0311 0.0180 'International Tables Vol C Tables 4.2.6.8 and 6.1.1.4'
O O 0.0492 0.0322 'International Tables Vol C Tables 4.2.6.8 and 6.1.1.4'

loop_
_geom_angle_atom_site_label_1
_geom_angle_atom_site_label_2
_geom_angle_atom_site_label_3
_geom_angle
_geom_angle_site_symmetry_1
_geom_angle_site_symmetry_3
N1 C2 C1 110.54(15) . .
N1 C2 C3 111.39(15) . .
C1 C2 C3 110.75(18) . .
N1 C4 N2 110.83(15) . .
N1 C4 C5 125.15(16) . .
N2 C4 C5 124.02(18) . .
N1 C4 Ge1 55.52(9) . .
N2 C4 Ge1 55.40(9) . .
C5 C4 Ge1 177.27(12) . .
C10 C5 C6 119.45(17) . .
C10 C5 C4 120.40(16) . .
C6 C5 C4 120.15(16) . .
C7 C6 C5 120.03(19) . .
C8 C7 C6 120.1(2) . .
C9 C8 C7 120.17(19) . .
C8 C9 C10 120.2(2) . .
C5 C10 C9 120.0(2) . .
N2 C11 C12 110.33(19) . .
N2 C11 C13 111.97(18) . .
C12 C11 C13 111.27(18) . .
C16 C14 C15 111.08(18) . .
C16 C14 C17 109.52(18) . .
C15 C14 C17 109.60(18) . .
C16 C14 Ge1 107.50(13) . .
C15 C14 Ge1 112.65(13) . .
C17 C14 Ge1 106.36(13) . .
O101 C101 Mn1 177.22(16) . .
N2 Ge1 N1 66.07(7) . .
N2 Ge1 C14 104.03(8) . .
N1 Ge1 C14 104.51(7) . .
N2 Ge1 Mn1 119.91(4) . .
N1 Ge1 Mn1 119.77(4) . .
C14 Ge1 Mn1 126.50(6) . .
N2 Ge1 C4 33.23(7) . .
N1 Ge1 C4 32.88(7) . .
C14 Ge1 C4 108.33(7) . .
Mn1 Ge1 C4 125.18(4) . .
C102 Mn1 C102 180.0 3 .
C102 Mn1 C101 90.9(2) 3 .
C102 Mn1 C101 89.1(2) . .
C102 Mn1 C101 89.1(2) 3 3
C102 Mn1 C101 90.9(2) . 3
C101 Mn1 C101 180.00(13) . 3
C102 Mn1 Ge1 89.3(2) 3 3
C102 Mn1 Ge1 90.7(2) . 3
C101 Mn1 Ge1 85.37(5) . 3
C101 Mn1 Ge1 94.63(5) 3 3
C102 Mn1 Ge1 90.7(2) 3 .
C102 Mn1 Ge1 89.3(2) . .
C101 Mn1 Ge1 94.63(5) . .
C101 Mn1 Ge1 85.37(5) 3 .
Ge1 Mn1 Ge1 180.0 3 .
C101 Mn1 Br1 90.45(7) . .
C101 Mn1 Br1 89.55(7) 3 .
Ge1 Mn1 Br1 88.99(3) 3 .
Ge1 Mn1 Br1 91.01(3) . .
C101 Mn1 Br1 89.55(7) . 3
C101 Mn1 Br1 90.45(7) 3 3
Ge1 Mn1 Br1 91.01(3) 3 3
Ge1 Mn1 Br1 88.99(3) . 3
Br1 Mn1 Br1 180.0 . 3
C4 N1 C2 124.83(15) . .
C4 N1 Ge1 91.60(11) . .
C2 N1 Ge1 143.53(13) . .
C4 N2 C11 124.26(16) . .
C4 N2 Ge1 91.38(12) . .
C11 N2 Ge1 143.40(12) . .
O102 C102 Mn1 178.7(9) . .

loop_
_geom_bond_atom_site_label_1
_geom_bond_atom_site_label_2
_geom_bond_distance
_geom_bond_site_symmetry_2
C1 C2 1.513(3) .
C2 N1 1.469(2) .
C2 C3 1.518(3) .
C4 N1 1.319(3) .
C4 N2 1.331(2) .
C4 C5 1.490(2) .
C4 Ge1 2.4279(17) .
C5 C10 1.384(3) .
C5 C6 1.388(3) .
C6 C7 1.382(3) .
C7 C8 1.375(4) .
C8 C9 1.372(4) .
C9 C10 1.384(3) .
C11 N2 1.458(3) .
C11 C12 1.518(3) .
C11 C13 1.526(3) .
C14 C16 1.514(3) .
C14 C15 1.526(3) .
C14 C17 1.533(3) .
C14 Ge1 2.0090(17) .
C101 O101 1.141(2) .
C101 Mn1 1.8378(19) .
Ge1 N2 1.9990(17) .
Ge1 N1 2.0021(14) .
Ge1 Mn1 2.35327(19) .
Mn1 C102 1.808(9) 3
Mn1 C102 1.808(9) .
Mn1 C101 1.8378(19) 3
Mn1 Ge1 2.35326(19) 3
Mn1 Br1 2.4732(12) .
Mn1 Br1 2.4732(12) 3
C102 O102 1.149(10) .
